data_7111750
loop_
_publ_author_name
'Naseri, Vesal'
'Less, Robert J.'
'Mulvey, Robert E.'
'McPartlin, Mary'
'Wright, Dominic S.'

_publ_section_title
;
 Stoichiometric and catalytic Sn-mediated dehydrocoupling of primary
 phosphines
;
_journal_issue 27
_journal_name_full 'Chemical Communications'
_journal_page_first 5000
_journal_page_last 5002
_journal_paper_doi 10.1039/c0cc00827c
_journal_volume 46
_journal_year 2010
_chemical_formula_moiety 'C52 H48 Cl4 Fe4 P4 Sn4'
_chemical_formula_sum 'C52 H48 Cl4 Fe4 P4 Sn4'
_chemical_formula_weight 1636.74
_chemical_name_systematic
;
?
;
_space_group_IT_number 63
_symmetry_cell_setting orthorhombic
_symmetry_space_group_name_Hall '-C 2c 2'
_symmetry_space_group_name_H-M 'C m c m'
_atom_sites_solution_hydrogens geom
_atom_sites_solution_primary direct
_atom_sites_solution_secondary difmap
_audit_creation_method SHELXL-97
_cell_angle_alpha 90.00
_cell_angle_beta 90.00
_cell_angle_gamma 90.00
_cell_formula_units_Z 4
_cell_length_a 18.245(4)
_cell_length_b 15.165(3)
_cell_length_c 19.997(4)
_cell_measurement_reflns_used 31083
_cell_measurement_temperature 260(2)
_cell_measurement_theta_max 26.02
_cell_measurement_theta_min 1.00
_cell_volume 5533(2)
_computing_cell_refinement 'HKL Scalepack (Otwinowski & Minor 1997)'
_computing_data_collection 'Collect (Nonius B.V. 1998)'
_computing_data_reduction
;
HKL Denzo and Scalepack (Otwinowski & Minor 1997)
;
_computing_publication_material 'SHELXL-97 (Sheldrick 1997)'
_computing_structure_refinement 'SHELXL-97 (Sheldrick 1997)'
_computing_structure_solution 'SIR-92 (Altomare et al. 1994)'
_diffrn_ambient_temperature 260(2)
_diffrn_measured_fraction_theta_full 0.994
_diffrn_measured_fraction_theta_max 0.994
_diffrn_measurement_device_type 'Nonius Kappa CCD'
_diffrn_measurement_method 'Thin slice \w and \f scans'
_diffrn_radiation_source 'fine-focus sealed tube'
_diffrn_radiation_type MoK\a
_diffrn_radiation_wavelength 0.71073
_diffrn_reflns_av_R_equivalents 0.0564
_diffrn_reflns_av_sigmaI/netI 0.0322
_diffrn_reflns_limit_h_max 19
_diffrn_reflns_limit_h_min -22
_diffrn_reflns_limit_k_max 18
_diffrn_reflns_limit_k_min -18
_diffrn_reflns_limit_l_max 23
_diffrn_reflns_limit_l_min -24
_diffrn_reflns_number 19629
_diffrn_reflns_theta_full 26.02
_diffrn_reflns_theta_max 26.02
_diffrn_reflns_theta_min 3.52
_diffrn_standards_number 0
_exptl_absorpt_coefficient_mu 3.136
_exptl_absorpt_correction_T_max 0.961
_exptl_absorpt_correction_T_min 0.802
_exptl_absorpt_correction_type multi-scan
_exptl_absorpt_process_details
;
multi-scan from symmetry-related measurements
Sortav (Blessing 1995)
;
_exptl_crystal_colour red
_exptl_crystal_density_diffrn 1.965
_exptl_crystal_density_method 'not measured'
_exptl_crystal_description plate
_exptl_crystal_F_000 3168
_exptl_crystal_size_max 0.25
_exptl_crystal_size_mid 0.12
_exptl_crystal_size_min 0.02
_refine_diff_density_max 0.753
_refine_diff_density_min -0.552
_refine_diff_density_rms 0.090
_refine_ls_extinction_method none
_refine_ls_goodness_of_fit_ref 1.031
_refine_ls_hydrogen_treatment constr
_refine_ls_matrix_type full
_refine_ls_number_parameters 137
_refine_ls_number_reflns 2892
_refine_ls_number_restraints 0
_refine_ls_restrained_S_all 1.031
_refine_ls_R_factor_all 0.0568
_refine_ls_R_factor_gt 0.0363
_refine_ls_shift/su_max 0.000
_refine_ls_shift/su_mean 0.000
_refine_ls_structure_factor_coef Fsqd
_refine_ls_weighting_details 'calc w=1/[\s^2^(Fo^2^)+(0.0471P)^2^+15.6539P] where P=(Fo^2^+2Fc^2^)/3'
_refine_ls_weighting_scheme calc
_refine_ls_wR_factor_gt 0.0891
_refine_ls_wR_factor_ref 0.1002
_reflns_number_gt 2108
_reflns_number_total 2892
_reflns_threshold_expression >2sigma(I)
_cod_data_source_file C0CC00827Csup1.cif
_cod_data_source_block dw0926
_cod_original_cell_volume 5532.8(19)
_cod_original_sg_symbol_H-M Cmcm
_cod_database_code 7111750

loop_
_symmetry_equiv_pos_as_xyz
'x, y, z'
'-x, -y, z+1/2'
'-x, y, -z+1/2'
'x, -y, -z'
'x+1/2, y+1/2, z'
'-x+1/2, -y+1/2, z+1/2'
'-x+1/2, y+1/2, -z+1/2'
'x+1/2, -y+1/2, -z'
'-x, -y, -z'
'x, y, -z-1/2'
'x, -y, z-1/2'
'-x, y, z'
'-x+1/2, -y+1/2, -z'
'x+1/2, y+1/2, -z-1/2'
'x+1/2, -y+1/2, z-1/2'
'-x+1/2, y+1/2, z'

loop_
_atom_site_label
_atom_site_type_symbol
_atom_site_fract_x
_atom_site_fract_y
_atom_site_fract_z
_atom_site_U_iso_or_equiv
_atom_site_adp_type
_atom_site_occupancy
_atom_site_symmetry_multiplicity
_atom_site_calc_flag
_atom_site_refinement_flags
_atom_site_disorder_assembly
_atom_site_disorder_group
Sn1 Sn 0.0000 0.56223(4) 0.2500 0.04122(18) Uani 0.98 4 d SP . .
Sn2 Sn 0.0000 0.37199(3) 0.10441(2) 0.04295(15) Uani 0.98 2 d SP . .
Sn3 Sn 0.0000 0.18108(4) 0.2500 0.04489(19) Uani 0.98 4 d SP . .
Cl1 Cl -0.06671(13) 0.53337(15) 0.12757(12) 0.0524(6) Uani 0.50 1 d P . .
Cl2 Cl 0.06712(13) 0.21043(16) 0.12880(13) 0.0580(6) Uani 0.50 1 d P . .
P1 P 0.07587(11) 0.42389(13) 0.20925(10) 0.0330(4) Uani 0.50 1 d P . .
P2 P -0.07671(11) 0.31989(12) 0.21119(10) 0.0334(4) Uani 0.50 1 d P . .
Fe1 Fe 0.21047(6) 0.52867(7) 0.12277(5) 0.0370(3) Uani 0.50 1 d P . -1
C10 C 0.1711(2) 0.4416(4) 0.1908(3) 0.0368(17) Uiso 0.50 1 d PG A -1
C11 C 0.2113(3) 0.3961(4) 0.1407(3) 0.045(2) Uiso 0.50 1 d PG A -1
H11 H 0.1930 0.3524 0.1126 0.054 Uiso 0.50 1 calc PR A -1
C12 C 0.2841(3) 0.4291(4) 0.1409(3) 0.053(2) Uiso 0.50 1 d PG A -1
H12 H 0.3220 0.4107 0.1131 0.064 Uiso 0.50 1 calc PR A -1
C13 C 0.2890(3) 0.4949(4) 0.1912(3) 0.053(2) Uiso 0.50 1 d PG A -1
H13 H 0.3307 0.5273 0.2021 0.063 Uiso 0.50 1 calc PR A -1
C14 C 0.2192(3) 0.5027(3) 0.2220(3) 0.0432(19) Uiso 0.50 1 d PG A -1
H14 H 0.2071 0.5410 0.2566 0.052 Uiso 0.50 1 calc PR A -1
C15 C 0.24734(18) 0.6417(3) 0.0794(2) 0.055(2) Uiso 0.50 1 d PG B -1
H15 H 0.2908 0.6704 0.0903 0.065 Uiso 0.50 1 calc PR B -1
C16 C 0.1778(2) 0.6566(3) 0.1093(3) 0.058(2) Uiso 0.50 1 d PG B -1
H16 H 0.1677 0.6969 0.1431 0.070 Uiso 0.50 1 calc PR B -1
C17 C 0.12644(16) 0.5993(2) 0.0783(2) 0.055(2) Uiso 0.50 1 d PG . -1
H17 H 0.0768 0.5955 0.0884 0.066 Uiso 0.50 1 calc PR B -1
C18 C 0.16422(19) 0.5489(3) 0.0294(2) 0.054(2) Uiso 0.50 1 d PG B -1
H18 H 0.1436 0.5063 0.0018 0.065 Uiso 0.50 1 calc PR B -1
C19 C 0.23894(19) 0.5751(3) 0.0301(3) 0.059(2) Uiso 0.50 1 d PG B -1
H19 H 0.2759 0.5526 0.0030 0.071 Uiso 0.50 1 calc PR B -1
Fe2 Fe -0.21312(6) 0.21446(7) 0.12946(6) 0.0399(3) Uani 0.50 1 d PG . -1
C20 C -0.1720(2) 0.3017(4) 0.1961(3) 0.0374(17) Uiso 0.50 1 d PG C -1
C21 C -0.2147(3) 0.3464(4) 0.1473(3) 0.049(2) Uiso 0.50 1 d PG C -1
H21 H -0.1980 0.3899 0.1183 0.059 Uiso 0.50 1 calc PR C -1
C22 C -0.2873(3) 0.3130(4) 0.1506(3) 0.057(2) Uiso 0.50 1 d PG C -1
H22 H -0.3265 0.3308 0.1242 0.068 Uiso 0.50 1 calc PR C -1
C23 C -0.2895(3) 0.2476(4) 0.2014(3) 0.054(2) Uiso 0.50 1 d PG C -1
H23 H -0.3304 0.2151 0.2141 0.065 Uiso 0.50 1 calc PR C -1
C24 C -0.2182(3) 0.2407(3) 0.2295(2) 0.047(2) Uiso 0.50 1 d PG C -1
H24 H -0.2043 0.2028 0.2638 0.056 Uiso 0.50 1 calc PR C -1
C25 C -0.1755(4) 0.0881(4) 0.1159(3) 0.061(3) Uiso 0.50 1 d PG D -1
H25 H -0.1608 0.0496 0.1495 0.073 Uiso 0.50 1 calc PR D -1
C26 C -0.2476(3) 0.0967(5) 0.0900(4) 0.064(3) Uiso 0.50 1 d PG D -1
H26 H -0.2884 0.0648 0.1037 0.077 Uiso 0.50 1 calc PR D -1
C27 C -0.2464(4) 0.1627(6) 0.0396(4) 0.077(3) Uiso 0.50 1 d PG D -1
H27 H -0.2863 0.1815 0.0145 0.092 Uiso 0.50 1 calc PR D -1
C28 C -0.1735(4) 0.1949(4) 0.0344(3) 0.067(3) Uiso 0.50 1 d PG D -1
H28 H -0.1573 0.2385 0.0052 0.080 Uiso 0.50 1 calc PR D -1
C29 C -0.1297(3) 0.1488(5) 0.0816(4) 0.056(2) Uiso 0.50 1 d PG . -1
H29 H -0.0798 0.1569 0.0887 0.067 Uiso 0.50 1 calc PR D -1
C1X C 0.0145(13) 0.9355(10) 0.3586(10) 0.126(10) Uiso 0.25 1 d PG E -1
H1X H 0.0293 0.9834 0.3329 0.151 Uiso 0.25 1 calc PR E -1
C2X C 0.0274(14) 0.8502(14) 0.3362(7) 0.107(10) Uiso 0.25 1 d PG E -1
H2X H 0.0509 0.8409 0.2955 0.128 Uiso 0.25 1 calc PR E -1
C3X C 0.0052(13) 0.7786(8) 0.3746(9) 0.071(5) Uiso 0.25 1 d PG E -1
H3X H 0.0138 0.7215 0.3596 0.086 Uiso 0.25 1 calc PR E -1
C4X C -0.0299(12) 0.7924(10) 0.4354(9) 0.080(7) Uiso 0.25 1 d PG E -1
H4X H -0.0448 0.7445 0.4611 0.095 Uiso 0.25 1 calc PR E -1
C5X C -0.0429(11) 0.8778(13) 0.4578(8) 0.111(10) Uiso 0.25 1 d PG E -1
H5X H -0.0664 0.8870 0.4985 0.134 Uiso 0.25 1 calc PR E -1
C6X C -0.0207(12) 0.9493(8) 0.4194(11) 0.073(6) Uiso 0.25 1 d PG E -1
H6X H -0.0293 1.0065 0.4343 0.088 Uiso 0.25 1 calc PR E -1
C1Y C -0.0205(12) 0.7747(7) 0.0990(8) 0.082(7) Uiso 0.25 1 d PG F -2
H1Y H -0.0261 0.7141 0.0939 0.098 Uiso 0.25 1 calc PR F -2
C2Y C 0.0140(12) 0.8081(7) 0.1556(7) 0.088(7) Uiso 0.25 1 d PG F -2
H2Y H 0.0314 0.7698 0.1883 0.106 Uiso 0.25 1 calc PR F -2
C3Y C 0.0225(11) 0.8986(8) 0.1633(6) 0.089(8) Uiso 0.25 1 d PG F -2
H3Y H 0.0455 0.9209 0.2012 0.106 Uiso 0.25 1 calc PR F -2
C4Y C -0.0035(13) 0.9557(6) 0.1144(7) 0.072(5) Uiso 0.25 1 d PG F -2
H4Y H 0.0021 1.0163 0.1196 0.087 Uiso 0.50 2 calc SPR F -2
C5Y C -0.0380(12) 0.9223(11) 0.0578(7) 0.073(6) Uiso 0.25 1 d PG F -2
H5Y H -0.0554 0.9606 0.0251 0.088 Uiso 0.25 1 calc PR F -2
C6Y C -0.0465(10) 0.8318(12) 0.0501(7) 0.080(7) Uiso 0.25 1 d PG F -2
H6Y H -0.0695 0.8095 0.0123 0.096 Uiso 0.25 1 calc PR F -2
Sn11 Sn 0.005(3) 1.0674(14) 0.2514(13) 0.045(8) Uiso 0.01 2 d SPR . -3
Sn20 Sn 0.0009(8) 0.8806(6) 0.1048(5) 0.072(7) Uiso 0.02 2 d SPR F -3
Sn30 Sn -0.002(3) 0.6896(14) 0.2489(12) 0.060(9) Uiso 0.02 4 d SPR F -3

loop_
_atom_site_aniso_label
_atom_site_aniso_U_11
_atom_site_aniso_U_22
_atom_site_aniso_U_33
_atom_site_aniso_U_23
_atom_site_aniso_U_13
_atom_site_aniso_U_12
Sn1 0.0416(4) 0.0288(3) 0.0532(4) 0.000 0.000 0.000
Sn2 0.0411(2) 0.0529(3) 0.0349(2) -0.00234(18) 0.000 0.000
Sn3 0.0443(4) 0.0294(3) 0.0609(4) 0.000 0.000 0.000
Cl1 0.0459(13) 0.0510(12) 0.0604(14) 0.0103(10) -0.0148(11) 0.0035(10)
Cl2 0.0481(14) 0.0601(14) 0.0657(15) -0.0192(11) 0.0044(11) 0.0084(11)
P1 0.0309(10) 0.0322(10) 0.0358(11) 0.0028(8) -0.0020(9) -0.0001(8)
P2 0.0281(10) 0.0329(11) 0.0394(11) -0.0031(8) -0.0041(9) -0.0020(8)
Fe1 0.0336(6) 0.0407(6) 0.0368(6) 0.0031(5) 0.0000(5) -0.0049(5)
Fe2 0.0387(7) 0.0408(7) 0.0403(6) -0.0038(5) -0.0058(5) -0.0077(5)

loop_
_atom_type_symbol
_atom_type_description
_atom_type_scat_dispersion_real
_atom_type_scat_dispersion_imag
_atom_type_scat_source
C C 0.0033 0.0016 'International Tables Vol C Tables 4.2.6.8 and 6.1.1.4'
H H 0.0000 0.0000 'International Tables Vol C Tables 4.2.6.8 and 6.1.1.4'
P P 0.1023 0.0942 'International Tables Vol C Tables 4.2.6.8 and 6.1.1.4'
Sn Sn -0.6537 1.4246 'International Tables Vol C Tables 4.2.6.8 and 6.1.1.4'
Fe Fe 0.3463 0.8444 'International Tables Vol C Tables 4.2.6.8 and 6.1.1.4'
Cl Cl 0.1484 0.1585 'International Tables Vol C Tables 4.2.6.8 and 6.1.1.4'

loop_
_geom_angle_atom_site_label_1
_geom_angle_atom_site_label_2
_geom_angle_atom_site_label_3
_geom_angle
_geom_angle_site_symmetry_1
_geom_angle_site_symmetry_3
Sn30 Sn1 P1 141.3(14) . 12
Sn30 Sn1 P1 143.2(13) . .
P1 Sn1 P1 63.19(9) 12 .
Sn30 Sn1 P1 143.9(14) . 10_556
P1 Sn1 P1 74.88(9) 12 10_556
P1 Sn1 P1 35.92(9) . 10_556
Sn30 Sn1 P1 141.9(14) . 3
P1 Sn1 P1 35.92(9) 12 3
P1 Sn1 P1 74.88(9) . 3
P1 Sn1 P1 63.19(9) 10_556 3
Sn30 Sn1 Cl1 98.0(10) . .
P1 Sn1 Cl1 51.07(6) 12 .
P1 Sn1 Cl1 80.34(6) . .
P1 Sn1 Cl1 112.18(6) 10_556 .
P1 Sn1 Cl1 85.23(7) 3 .
Sn30 Sn1 Cl1 99.0(9) . 12
P1 Sn1 Cl1 80.34(6) 12 12
P1 Sn1 Cl1 51.07(6) . 12
P1 Sn1 Cl1 85.23(7) 10_556 12
P1 Sn1 Cl1 112.18(6) 3 12
Cl1 Sn1 Cl1 52.15(10) . 12
Sn30 Sn1 Cl1 100.2(10) . 3
P1 Sn1 Cl1 112.18(6) 12 3
P1 Sn1 Cl1 85.23(7) . 3
P1 Sn1 Cl1 51.07(6) 10_556 3
P1 Sn1 Cl1 80.34(6) 3 3
Cl1 Sn1 Cl1 161.81(9) . 3
Cl1 Sn1 Cl1 124.31(10) 12 3
Sn30 Sn1 Cl1 99.2(9) . 10_556
P1 Sn1 Cl1 85.23(7) 12 10_556
P1 Sn1 Cl1 112.18(6) . 10_556
P1 Sn1 Cl1 80.34(6) 10_556 10_556
P1 Sn1 Cl1 51.07(6) 3 10_556
Cl1 Sn1 Cl1 124.31(10) . 10_556
Cl1 Sn1 Cl1 161.81(9) 12 10_556
Cl1 Sn1 Cl1 52.15(10) 3 10_556
P1 Sn2 P1 63.45(9) . 12
P1 Sn2 P2 34.59(6) . 12
P1 Sn2 P2 74.19(6) 12 12
P1 Sn2 P2 74.19(6) . .
P1 Sn2 P2 34.59(6) 12 .
P2 Sn2 P2 63.17(9) 12 .
P1 Sn2 Cl1 51.12(7) . 12
P1 Sn2 Cl1 80.44(6) 12 12
P2 Sn2 Cl1 84.13(7) 12 12
P2 Sn2 Cl1 110.95(6) . 12
P1 Sn2 Cl1 80.44(6) . .
P1 Sn2 Cl1 51.12(7) 12 .
P2 Sn2 Cl1 110.95(6) 12 .
P2 Sn2 Cl1 84.13(7) . .
Cl1 Sn2 Cl1 52.08(10) 12 .
P1 Sn2 Cl2 110.80(7) . 12
P1 Sn2 Cl2 83.81(7) 12 12
P2 Sn2 Cl2 80.22(7) 12 12
P2 Sn2 Cl2 50.88(6) . 12
Cl1 Sn2 Cl2 160.29(7) 12 12
Cl1 Sn2 Cl2 123.71(7) . 12
P1 Sn2 Cl2 83.81(7) . .
P1 Sn2 Cl2 110.80(7) 12 .
P2 Sn2 Cl2 50.88(6) 12 .
P2 Sn2 Cl2 80.22(7) . .
Cl1 Sn2 Cl2 123.71(7) 12 .
Cl1 Sn2 Cl2 160.29(7) . .
Cl2 Sn2 Cl2 52.23(10) 12 .
Sn11 Sn3 P2 140(5) 1_545 3
Sn11 Sn3 P2 141(5) 1_545 12
P2 Sn3 P2 34.14(9) 3 12
Sn11 Sn3 P2 145(5) 1_545 10_556
P2 Sn3 P2 63.91(9) 3 10_556
P2 Sn3 P2 74.49(9) 12 10_556
Sn11 Sn3 P2 146(5) 1_545 .
P2 Sn3 P2 74.49(9) 3 .
P2 Sn3 P2 63.91(9) 12 .
P2 Sn3 P2 34.14(9) 10_556 .
Sn11 Sn3 Cl2 97(4) 1_545 10_556
P2 Sn3 Cl2 51.48(7) 3 10_556
P2 Sn3 Cl2 83.93(7) 12 10_556
P2 Sn3 Cl2 81.28(7) 10_556 10_556
P2 Sn3 Cl2 111.43(7) . 10_556
Sn11 Sn3 Cl2 101(4) 1_545 12
P2 Sn3 Cl2 111.43(7) 3 12
P2 Sn3 Cl2 81.28(7) 12 12
P2 Sn3 Cl2 83.93(7) 10_556 12
P2 Sn3 Cl2 51.48(7) . 12
Cl2 Sn3 Cl2 161.39(10) 10_556 12
Sn11 Sn3 Cl2 100(4) 1_545 3
P2 Sn3 Cl2 81.28(7) 3 3
P2 Sn3 Cl2 111.43(7) 12 3
P2 Sn3 Cl2 51.48(7) 10_556 3
P2 Sn3 Cl2 83.93(7) . 3
Cl2 Sn3 Cl2 52.86(10) 10_556 3
Cl2 Sn3 Cl2 123.47(10) 12 3
Sn11 Sn3 Cl2 99(4) 1_545 .
P2 Sn3 Cl2 83.93(7) 3 .
P2 Sn3 Cl2 51.48(7) 12 .
P2 Sn3 Cl2 111.43(7) 10_556 .
P2 Sn3 Cl2 81.28(7) . .
Cl2 Sn3 Cl2 123.47(10) 10_556 .
Cl2 Sn3 Cl2 52.86(10) 12 .
Cl2 Sn3 Cl2 161.39(10) 3 .
C17 Cl1 P1 138.1(2) 12 12
C17 Cl1 Cl1 127.8(2) 12 12
P1 Cl1 Cl1 94.11(8) 12 12
C17 Cl1 Fe1 51.86(19) 12 12
P1 Cl1 Fe1 86.26(10) 12 12
Cl1 Cl1 Fe1 177.39(6) 12 12
C17 Cl1 Sn1 132.1(4) 12 .
P1 Cl1 Sn1 61.66(7) 12 .
Cl1 Cl1 Sn1 63.92(5) 12 .
Fe1 Cl1 Sn1 118.41(10) 12 .
C17 Cl1 Sn2 132.4(4) 12 .
P1 Cl1 Sn2 61.35(7) 12 .
Cl1 Cl1 Sn2 63.96(5) 12 .
Fe1 Cl1 Sn2 114.11(9) 12 .
Sn1 Cl1 Sn2 95.41(7) . .
C29 Cl2 P2 135.1(7) 12 12
C29 Cl2 Cl2 130.7(7) 12 12
P2 Cl2 Cl2 94.28(8) 12 12
C29 Cl2 Fe2 50.5(8) 12 12
P2 Cl2 Fe2 84.6(4) 12 12
Cl2 Cl2 Fe2 178.7(2) 12 12
C29 Cl2 Sn3 132.7(9) 12 .
P2 Cl2 Sn3 61.90(8) 12 .
Cl2 Cl2 Sn3 63.57(5) 12 .
Fe2 Cl2 Sn3 116.4(4) 12 .
C29 Cl2 Sn2 131.5(9) 12 .
P2 Cl2 Sn2 62.13(8) 12 .
Cl2 Cl2 Sn2 63.89(5) 12 .
Fe2 Cl2 Sn2 114.88(12) 12 .
Sn3 Cl2 Sn2 95.79(7) . .
P2 P1 P1 88.60(10) 12 10_556
P2 P1 C10 98.4(2) 12 .
P1 P1 C10 101.85(19) 10_556 .
P2 P1 P2 43.84(13) 12 3
P1 P1 P2 44.75(7) 10_556 3
C10 P1 P2 104.2(2) . 3
P2 P1 Cl1 136.77(15) 12 12
P1 P1 Cl1 134.39(8) 10_556 12
C10 P1 Cl1 79.6(2) . 12
P2 P1 Cl1 176.22(14) 3 12
P2 P1 Sn2 74.08(11) 12 .
P1 P1 Sn2 142.78(4) 10_556 .
C10 P1 Sn2 112.9(2) . .
P2 P1 Sn2 111.02(10) 3 .
Cl1 P1 Sn2 67.53(8) 12 .
P2 P1 Sn1 142.31(14) 12 .
P1 P1 Sn1 72.04(4) 10_556 .
C10 P1 Sn1 116.8(2) . .
P2 P1 Sn1 110.10(10) 3 .
Cl1 P1 Sn1 67.27(8) 12 .
Sn2 P1 Sn1 101.97(7) . .
P2 P2 P1 91.40(10) 10_556 12
P2 P2 C20 99.75(19) 10_556 .
P1 P2 C20 99.2(2) 12 .
P2 P2 P1 44.75(7) 10_556 3
P1 P2 P1 46.65(13) 12 3
C20 P2 P1 103.6(2) . 3
P2 P2 Cl2 134.62(8) 10_556 12
P1 P2 Cl2 133.61(15) 12 12
C20 P2 Cl2 81.1(2) . 12
P1 P2 Cl2 175.31(13) 3 12
P2 P2 Sn3 72.93(4) 10_556 .
P1 P2 Sn3 142.92(14) 12 .
C20 P2 Sn3 116.2(2) . .
P1 P2 Sn3 110.39(10) 3 .
Cl2 P2 Sn3 66.62(8) 12 .
P2 P2 Sn2 143.03(4) 10_556 .
P1 P2 Sn2 71.32(11) 12 .
C20 P2 Sn2 114.8(2) . .
P1 P2 Sn2 110.83(9) 3 .
Cl2 P2 Sn2 66.99(8) 12 .
Sn3 P2 Sn2 101.11(7) . .
C10 Fe1 C14 40.98(10) . .
C10 Fe1 C15 162.1(2) . .
C14 Fe1 C15 123.6(2) . .
C10 Fe1 C11 40.86(10) . .
C14 Fe1 C11 68.71(13) . .
C15 Fe1 C11 154.4(2) . .
C10 Fe1 C16 127.06(19) . .
C14 Fe1 C16 109.6(2) . .
C15 Fe1 C16 40.70(9) . .
C11 Fe1 C16 163.35(19) . .
C10 Fe1 C13 68.67(13) . .
C14 Fe1 C13 40.77(10) . .
C15 Fe1 C13 105.30(19) . .
C11 Fe1 C13 68.39(14) . .
C16 Fe1 C13 121.9(2) . .
C10 Fe1 C19 157.00(19) . .
C14 Fe1 C19 158.59(19) . .
C15 Fe1 C19 40.69(7) . .
C11 Fe1 C19 119.7(2) . .
C16 Fe1 C19 68.21(12) . .
C13 Fe1 C19 120.9(2) . .
C10 Fe1 C12 68.53(14) . .
C14 Fe1 C12 68.47(13) . .
C15 Fe1 C12 118.6(2) . .
C11 Fe1 C12 40.57(11) . .
C16 Fe1 C12 155.58(19) . .
C13 Fe1 C12 40.52(11) . .
C19 Fe1 C12 104.3(2) . .
C10 Fe1 C17 111.27(16) . .
C14 Fe1 C17 125.3(2) . .
C15 Fe1 C17 68.05(14) . .
C11 Fe1 C17 126.14(17) . .
C16 Fe1 C17 40.33(10) . .
C13 Fe1 C17 159.2(2) . .
C19 Fe1 C17 67.78(14) . .
C12 Fe1 C17 160.2(2) . .
C10 Fe1 C18 123.86(16) . .
C14 Fe1 C18 160.38(18) . .
C15 Fe1 C18 68.04(13) . .
C11 Fe1 C18 107.87(18) . .
C16 Fe1 C18 67.79(13) . .
C13 Fe1 C18 157.7(2) . .
C19 Fe1 C18 40.31(10) . .
C12 Fe1 C18 122.3(2) . .
C17 Fe1 C18 40.10(8) . .
C10 Fe1 Cl1 68.87(15) . 12
C14 Fe1 Cl1 92.75(17) . 12
C15 Fe1 Cl1 108.84(14) . 12
C11 Fe1 Cl1 91.57(17) . 12
C16 Fe1 Cl1 71.85(10) . 12
C13 Fe1 Cl1 132.99(17) . 12
C19 Fe1 Cl1 106.08(14) . 12
C12 Fe1 Cl1 131.84(17) . 12
C17 Fe1 Cl1 42.44(8) . 12
C18 Fe1 Cl1 67.79(10) . 12
C14 C10 C11 108.0 . .
C14 C10 P1 127.2(3) . .
C11 C10 P1 124.8(3) . .
C14 C10 Fe1 69.6(2) . .
C11 C10 Fe1 70.1(2) . .
P1 C10 Fe1 125.3(3) . .
C12 C11 C10 108.0 . .
C12 C11 Fe1 70.2(2) . .
C10 C11 Fe1 69.0(2) . .
C13 C12 C11 108.0 . .
C13 C12 Fe1 69.5(2) . .
C11 C12 Fe1 69.2(2) . .
C12 C13 C14 108.0 . .
C12 C13 Fe1 70.0(2) . .
C14 C13 Fe1 69.0(2) . .
C10 C14 C13 108.0 . .
C10 C14 Fe1 69.4(2) . .
C13 C14 Fe1 70.3(2) . .
C16 C15 C19 108.0 . .
C16 C15 Fe1 70.15(18) . .
C19 C15 Fe1 70.2(2) . .
C15 C16 C17 108.0 . .
C15 C16 Fe1 69.15(12) . .
C17 C16 Fe1 70.69(9) . .
C16 C17 C18 108.0 . .
C16 C17 Cl1 120.54(14) . 12
C18 C17 Cl1 112.12(14) . 12
C16 C17 Fe1 68.98(13) . .
C18 C17 Fe1 70.0(2) . .
Cl1 C17 Fe1 85.71(18) 12 .
C19 C18 C17 108.0 . .
C19 C18 Fe1 69.01(8) . .
C17 C18 Fe1 69.9(2) . .
C18 C19 C15 108.0 . .
C18 C19 Fe1 70.68(7) . .
C15 C19 Fe1 69.10(17) . .
C20 Fe2 C21 41.00(11) . .
C20 Fe2 C24 40.90(10) . .
C21 Fe2 C24 68.65(13) . .
C20 Fe2 C26 159.5(3) . .
C21 Fe2 C26 157.0(3) . .
C24 Fe2 C26 122.1(2) . .
C20 Fe2 C25 125.0(2) . .
C21 Fe2 C25 161.1(3) . .
C24 Fe2 C25 109.0(2) . .
C26 Fe2 C25 40.49(13) . .
C20 Fe2 C27 159.5(3) . .
C21 Fe2 C27 121.8(3) . .
C24 Fe2 C27 156.7(3) . .
C26 Fe2 C27 40.50(13) . .
C25 Fe2 C27 68.07(16) . .
C20 Fe2 C29 110.4(2) . .
C21 Fe2 C29 124.7(2) . .
C24 Fe2 C29 125.8(2) . .
C26 Fe2 C29 68.04(16) . .
C25 Fe2 C29 40.43(12) . .
C27 Fe2 C29 68.02(16) . .
C20 Fe2 C28 125.0(3) . .
C21 Fe2 C28 108.0(2) . .
C24 Fe2 C28 161.9(3) . .
C26 Fe2 C28 68.06(16) . .
C25 Fe2 C28 68.01(16) . .
C27 Fe2 C28 40.46(13) . .
C29 Fe2 C28 40.42(13) . .
C20 Fe2 C22 68.51(14) . .
C21 Fe2 C22 40.60(11) . .
C24 Fe2 C22 68.13(13) . .
C26 Fe2 C22 120.6(3) . .
C25 Fe2 C22 157.5(3) . .
C27 Fe2 C22 105.3(2) . .
C29 Fe2 C22 159.0(3) . .
C28 Fe2 C22 121.7(2) . .
C20 Fe2 C23 68.40(13) . .
C21 Fe2 C23 68.20(14) . .
C24 Fe2 C23 40.45(10) . .
C26 Fe2 C23 105.8(2) . .
C25 Fe2 C23 123.0(2) . .
C27 Fe2 C23 120.2(3) . .
C29 Fe2 C23 160.4(3) . .
C28 Fe2 C23 156.5(3) . .
C22 Fe2 C23 40.27(11) . .
C20 Fe2 Cl2 69.35(15) . 12
C21 Fe2 Cl2 92.15(18) . 12
C24 Fe2 Cl2 93.16(17) . 12
C26 Fe2 Cl2 106.5(2) . 12
C25 Fe2 Cl2 69.1(2) . 12
C27 Fe2 Cl2 106.4(2) . 12
C29 Fe2 Cl2 41.09(18) . 12
C28 Fe2 Cl2 68.9(2) . 12
C22 Fe2 Cl2 132.42(18) . 12
C23 Fe2 Cl2 133.12(17) . 12
C21 C20 C24 108.0 . .
C21 C20 P2 125.2(3) . .
C24 C20 P2 126.8(3) . .
C21 C20 Fe2 69.9(2) . .
C24 C20 Fe2 70.3(2) . .
P2 C20 Fe2 125.0(3) . .
C20 C21 C22 108.0 . .
C20 C21 Fe2 69.1(2) . .
C22 C21 Fe2 70.7(2) . .
C23 C22 C21 108.0 . .
C23 C22 Fe2 70.1(2) . .
C21 C22 Fe2 68.7(2) . .
C22 C23 C24 108.0 . .
C22 C23 Fe2 69.6(2) . .
C24 C23 Fe2 68.9(2) . .
C23 C24 C20 108.0 . .
C23 C24 Fe2 70.7(2) . .
C20 C24 Fe2 68.8(2) . .
C26 C25 C29 108.0 . .
C26 C25 Fe2 69.7(3) . .
C29 C25 Fe2 69.9(3) . .
C25 C26 C27 108.0 . .
C25 C26 Fe2 69.9(3) . .
C27 C26 Fe2 69.8(3) . .
C28 C27 C26 108.0 . .
C28 C27 Fe2 69.9(3) . .
C26 C27 Fe2 69.7(3) . .
C29 C28 C27 108.0 . .
C29 C28 Fe2 69.8(3) . .
C27 C28 Fe2 69.7(3) . .
C28 C29 C25 108.0 . .
C28 C29 Cl2 117.5(4) . 12
C25 C29 Cl2 117.9(4) . 12
C28 C29 Fe2 69.8(3) . .
C25 C29 Fe2 69.7(3) . .
Cl2 C29 Fe2 88.4(3) 12 .
C2X C1X C6X 120.0 . .
C3X C2X C1X 120.0 . .
C2X C3X C4X 120.0 . .
C5X C4X C3X 120.0 . .
C4X C5X C6X 120.0 . .
C5X C6X C1X 120.0 . .
C2Y C1Y C6Y 120.0 . .
C1Y C2Y C3Y 120.0 . .
C4Y C3Y C2Y 120.0 . .
C5Y C4Y C3Y 120.0 . .
C4Y C5Y C6Y 120.0 . .
C5Y C6Y C1Y 120.0 . .

loop_
_geom_bond_atom_site_label_1
_geom_bond_atom_site_label_2
_geom_bond_distance
_geom_bond_site_symmetry_2
Sn1 Sn30 1.93(2) .
Sn1 P1 2.642(2) 12
Sn1 P1 2.642(2) .
Sn1 P1 2.642(2) 10_556
Sn1 P1 2.642(2) 3
Sn1 Cl1 2.769(2) .
Sn1 Cl1 2.769(2) 12
Sn1 Cl1 2.769(2) 3
Sn1 Cl1 2.769(2) 10_556
Sn2 P1 2.633(2) .
Sn2 P1 2.633(2) 12
Sn2 P2 2.672(2) 12
Sn2 P2 2.672(2) .
Sn2 Cl1 2.772(2) 12
Sn2 Cl1 2.772(2) .
Sn2 Cl2 2.782(3) 12
Sn2 Cl2 2.782(3) .
Sn3 Sn11 1.73(2) 1_545
Sn3 P2 2.644(2) 3
Sn3 P2 2.644(2) 12
Sn3 P2 2.644(2) 10_556
Sn3 P2 2.644(2) .
Sn3 Cl2 2.752(3) 10_556
Sn3 Cl2 2.752(3) 12
Sn3 Cl2 2.752(3) 3
Sn3 Cl2 2.752(3) .
Cl1 C17 1.777(7) 12
Cl1 P1 2.335(3) 12
Cl1 Cl1 2.434(5) 12
Cl1 Fe1 2.626(3) 12
Cl2 C29 1.75(2) 12
Cl2 P2 2.345(3) 12
Cl2 Cl2 2.449(5) 12
Cl2 Fe2 2.664(3) 12
P1 P2 1.578(3) 12
P1 P1 1.630(4) 10_556
P1 C10 1.797(5) .
P1 P2 2.240(3) 3
P1 Cl1 2.335(3) 12
P2 P2 1.552(4) 10_556
P2 P1 1.578(3) 12
P2 C20 1.786(5) .
P2 P1 2.240(3) 3
P2 Cl2 2.345(3) 12
Fe1 C10 2.027(6) .
Fe1 C14 2.030(6) .
Fe1 C15 2.035(3) .
Fe1 C11 2.042(6) .
Fe1 C16 2.048(6) .
Fe1 C13 2.047(6) .
Fe1 C19 2.049(5) .
Fe1 C12 2.054(6) .
Fe1 C17 2.071(4) .
Fe1 C18 2.072(5) .
Fe1 Cl1 2.626(3) 12
C10 C14 1.4200 .
C10 C11 1.4200 .
C11 C12 1.4200 .
C12 C13 1.4200 .
C13 C14 1.4200 .
C15 C16 1.4200 .
C15 C19 1.4200 .
C16 C17 1.4200 .
C17 C18 1.4200 .
C17 Cl1 1.777(3) 12
C18 C19 1.4200 .
Fe2 C20 2.022(6) .
Fe2 C21 2.033(6) .
Fe2 C24 2.042(5) .
Fe2 C26 2.051(7) .
Fe2 C25 2.053(7) .
Fe2 C27 2.052(7) .
Fe2 C29 2.056(7) .
Fe2 C28 2.055(7) .
Fe2 C22 2.060(6) .
Fe2 C23 2.065(6) .
Fe2 Cl2 2.664(3) 12
C20 C21 1.4200 .
C20 C24 1.4200 .
C21 C22 1.4200 .
C22 C23 1.4200 .
C23 C24 1.4200 .
C25 C26 1.4200 .
C25 C29 1.4200 .
C26 C27 1.4200 .
C27 C28 1.4200 .
C28 C29 1.4200 .
C29 Cl2 1.752(7) 12
C1X C2X 1.3900 .
C1X C6X 1.3900 .
C2X C3X 1.3900 .
C3X C4X 1.3900 .
C4X C5X 1.3900 .
C5X C6X 1.3900 .
C1Y C2Y 1.3900 .
C1Y C6Y 1.3900 .
C2Y C3Y 1.3900 .
C3Y C4Y 1.3900 .
C4Y C5Y 1.3900 .
C5Y C6Y 1.3900 .
Sn11 Sn3 1.73(2) 1_565
